data_4022738
loop_
_publ_author_name
'Fraser F. Fleming'
'Viet Anh Vu'
'Brian C. Shook'
'Moshfiqur Rahman'
'Omar W. Steward'

_publ_contact_author_address
;
 Department of Chemistry and Biochemistry
 Duquesne University
 Pittsburgh, PA 15282 USA
;
_publ_contact_author_email steward@duq.edu
_publ_contact_author_fax ' (412) 396 5683 '
_publ_contact_author_name 'Omar W. Steward'
_publ_contact_author_phone ' (412) 396 6338 '
_publ_section_title
;
 Metalated Nitriles: Chelation-Controlled Cyclizations to
 cis and trans Hydrindanes and Decalins
;
_journal_name_full 'Journal of Organic Chemistry'
_journal_page_first 1431
_journal_page_last 1436
_journal_paper_doi 10.1021/jo062270r
_journal_volume 72
_journal_year 2007
_chemical_formula_moiety 'C17 H18 N2 O4'
_chemical_formula_sum 'C17 H18 N2 O4'
_chemical_formula_weight 314.33
_chemical_name_systematic
; 
 7a-cyanooctahydro-1-H-inden-1-yl 4-nitrobenzoate 
;
_space_group_IT_number 14
_symmetry_cell_setting monoclinic
_symmetry_space_group_name_Hall '-P 2ybc'
_symmetry_space_group_name_H-M 'P 1 21/c 1'
_atom_sites_solution_hydrogens geom
_atom_sites_solution_primary direct
_atom_sites_solution_secondary difmap
_audit_creation_date 'Aug. 30, 2006'
_audit_creation_method SHELXL-97
_cell_angle_alpha 90.00
_cell_angle_beta 111.354(2)
_cell_angle_gamma 90.00
_cell_formula_units_Z 4
_cell_length_a 11.6040(5)
_cell_length_b 13.2810(6)
_cell_length_c 10.7820(5)
_cell_measurement_reflns_used 8927
_cell_measurement_temperature 273(2)
_cell_measurement_theta_max 18.2
_cell_measurement_theta_min 2.4
_cell_volume 1547.57(12)
_computing_cell_refinement 'SMART (Bruker 1998)'
_computing_data_collection 'SMART (Bruker 1998)'
_computing_data_reduction SAINT
_computing_molecular_graphics 'SHELXL (Sheldrick, 1997)'
_computing_publication_material SHELXL
_computing_structure_refinement 'SHELXL-97 (Sheldrick, 1997)'
_computing_structure_solution 'SHELXS-97 (Sheldrick, 1990)'
_diffrn_ambient_temperature 273(2)
_diffrn_measured_fraction_theta_full 1.000
_diffrn_measured_fraction_theta_max 1.000
_diffrn_measurement_device_type 'CCD area detector'
_diffrn_measurement_method 'phi and omega scans'
_diffrn_radiation_monochromator graphite
_diffrn_radiation_source 'fine-focus sealed tube'
_diffrn_radiation_type MoK\a
_diffrn_radiation_wavelength 0.71073
_diffrn_reflns_av_R_equivalents 0.0812
_diffrn_reflns_av_sigmaI/netI 0.0384
_diffrn_reflns_limit_h_max 10
_diffrn_reflns_limit_h_min -10
_diffrn_reflns_limit_k_max 9
_diffrn_reflns_limit_k_min -11
_diffrn_reflns_limit_l_max 9
_diffrn_reflns_limit_l_min -9
_diffrn_reflns_number 8927
_diffrn_reflns_theta_full 18.20
_diffrn_reflns_theta_max 18.20
_diffrn_reflns_theta_min 1.88
_diffrn_standards_interval_count 0
_diffrn_standards_interval_time 0
_diffrn_standards_number 1104
_exptl_absorpt_coefficient_mu 0.097
_exptl_absorpt_correction_T_max 0.9952
_exptl_absorpt_correction_T_min 0.9808
_exptl_absorpt_correction_type multi-scan
_exptl_absorpt_process_details 'SADABS(Sheldrick 2002)'
_exptl_crystal_colour colorless
_exptl_crystal_density_diffrn 1.349
_exptl_crystal_density_method 'not measured'
_exptl_crystal_description plate
_exptl_crystal_F_000 664
_exptl_crystal_size_max 0.20
_exptl_crystal_size_mid 0.20
_exptl_crystal_size_min 0.05
_refine_diff_density_max 0.112
_refine_diff_density_min -0.112
_refine_diff_density_rms 0.029
_refine_ls_extinction_method none
_refine_ls_goodness_of_fit_ref 0.981
_refine_ls_hydrogen_treatment constr
_refine_ls_matrix_type full
_refine_ls_number_parameters 208
_refine_ls_number_reflns 1104
_refine_ls_number_restraints 0
_refine_ls_restrained_S_all 0.981
_refine_ls_R_factor_all 0.0463
_refine_ls_R_factor_gt 0.0318
_refine_ls_shift/su_max 0.000
_refine_ls_shift/su_mean 0.000
_refine_ls_structure_factor_coef Fsqd
_refine_ls_weighting_details 'calc w=1/[\s^2^(Fo^2^)+(0.0450P)^2^+0.0000P] where P=(Fo^2^+2Fc^2^)/3'
_refine_ls_weighting_scheme calc
_refine_ls_wR_factor_gt 0.0720
_refine_ls_wR_factor_ref 0.0778
_reflns_number_gt 833
_reflns_number_total 1104
_reflns_threshold_expression >2sigma(I)
_cod_data_source_file jo062270rsi20061102_024918.cif
_cod_data_source_block vu189
_cod_depositor_comments
;
The following automatic conversions were performed:
'_symmetry_cell_setting' value 'Monoclinic' changed to 'monoclinic'
according to '/home/saulius/struct/CIF-dictionaries/cif_core.dic'
dictionary named 'cif_core.dic' version 2.4.1 from 2010-06-29.

Automatic conversion script
Id: cif_fix_enum 1527 2010-12-29 10:47:43Z saulius 
;
_cod_original_sg_symbol_H-M 'P 21/c'
_cod_database_code 4022738

loop_
_symmetry_equiv_pos_as_xyz
'x, y, z'
'-x, y+1/2, -z+1/2'
'-x, -y, -z'
'x, -y-1/2, z-1/2'

loop_
_atom_site_label
_atom_site_type_symbol
_atom_site_fract_x
_atom_site_fract_y
_atom_site_fract_z
_atom_site_U_iso_or_equiv
_atom_site_adp_type
_atom_site_occupancy
_atom_site_symmetry_multiplicity
_atom_site_calc_flag
_atom_site_refinement_flags
C1 C 0.7811(3) 0.0228(2) 0.5624(3) 0.0497(8) Uani 1 1 d .
C2 C 0.8177(3) 0.0610(2) 0.4481(3) 0.0550(9) Uani 1 1 d .
H2 H 0.8647 0.0106 0.4196 0.066 Uiso 1 1 calc R
C3 C 0.8930(3) 0.1544(2) 0.5036(3) 0.0638(9) Uani 1 1 d .
H3A H 0.8801 0.2042 0.4342 0.077 Uiso 1 1 calc R
H3B H 0.9805 0.1382 0.5414 0.077 Uiso 1 1 calc R
C4 C 0.8480(3) 0.1945(2) 0.6121(3) 0.0688(10) Uani 1 1 d .
H4A H 0.8139 0.2616 0.5896 0.083 Uiso 1 1 calc R
H4B H 0.9161 0.1973 0.6973 0.083 Uiso 1 1 calc R
C5 C 0.7474(3) 0.1207(2) 0.6189(3) 0.0533(9) Uani 1 1 d .
H5 H 0.6671 0.1442 0.5569 0.064 Uiso 1 1 calc R
C6 C 0.7379(3) 0.1062(2) 0.7543(3) 0.0679(10) Uani 1 1 d .
H6A H 0.6633 0.0685 0.7433 0.081 Uiso 1 1 calc R
H6B H 0.7304 0.1716 0.7906 0.081 Uiso 1 1 calc R
C7 C 0.8483(3) 0.0511(3) 0.8535(3) 0.0826(11) Uani 1 1 d .
H7A H 0.9215 0.0931 0.8758 0.099 Uiso 1 1 calc R
H7B H 0.8329 0.0383 0.9347 0.099 Uiso 1 1 calc R
C8 C 0.8707(3) -0.0477(3) 0.7958(3) 0.0786(11) Uani 1 1 d .
H8A H 0.9427 -0.0805 0.8593 0.094 Uiso 1 1 calc R
H8B H 0.8000 -0.0916 0.7802 0.094 Uiso 1 1 calc R
C9 C 0.8910(3) -0.0314(2) 0.6668(3) 0.0620(9) Uani 1 1 d .
H9A H 0.9032 -0.0961 0.6315 0.074 Uiso 1 1 calc R
H9B H 0.9654 0.0082 0.6839 0.074 Uiso 1 1 calc R
C10 C 0.6744(4) -0.0464(3) 0.5153(3) 0.0616(10) Uani 1 1 d .
C11 C 0.7006(3) 0.0846(2) 0.2166(4) 0.0477(9) Uani 1 1 d .
C12 C 0.5770(3) 0.11518(19) 0.1195(4) 0.0435(8) Uani 1 1 d .
C13 C 0.4773(4) 0.1343(2) 0.1568(3) 0.0554(9) Uani 1 1 d .
H13 H 0.4868 0.1320 0.2462 0.067 Uiso 1 1 calc R
C14 C 0.3639(3) 0.1569(2) 0.0619(5) 0.0586(9) Uani 1 1 d .
H14 H 0.2963 0.1703 0.0862 0.070 Uiso 1 1 calc R
C15 C 0.3522(4) 0.1595(2) -0.0690(4) 0.0518(9) Uani 1 1 d .
C16 C 0.4495(4) 0.1428(2) -0.1090(3) 0.0560(9) Uani 1 1 d .
H16 H 0.4396 0.1464 -0.1984 0.067 Uiso 1 1 calc R
C17 C 0.5627(3) 0.1202(2) -0.0127(4) 0.0522(9) Uani 1 1 d .
H17 H 0.6304 0.1083 -0.0375 0.063 Uiso 1 1 calc R
N1 N 0.5928(3) -0.0998(2) 0.4820(3) 0.0936(11) Uani 1 1 d .
N2 N 0.2292(3) 0.1814(2) -0.1701(3) 0.0711(9) Uani 1 1 d .
O1 O 0.70318(17) 0.08851(14) 0.3415(3) 0.0603(7) Uani 1 1 d .
O2 O 0.7869(2) 0.05881(16) 0.1882(2) 0.0661(7) Uani 1 1 d .
O3 O 0.1443(3) 0.1961(2) -0.1314(3) 0.1034(10) Uani 1 1 d .
O4 O 0.2186(2) 0.18191(18) -0.2866(3) 0.0943(9) Uani 1 1 d .

loop_
_atom_site_aniso_label
_atom_site_aniso_U_11
_atom_site_aniso_U_22
_atom_site_aniso_U_33
_atom_site_aniso_U_23
_atom_site_aniso_U_13
_atom_site_aniso_U_12
C1 0.047(2) 0.060(2) 0.042(2) -0.003(2) 0.015(2) 0.004(2)
C2 0.051(2) 0.072(3) 0.040(2) 0.003(2) 0.014(2) 0.017(2)
C3 0.060(2) 0.077(3) 0.060(2) 0.009(2) 0.027(2) 0.007(2)
C4 0.063(2) 0.068(2) 0.074(3) -0.0059(19) 0.023(2) 0.005(2)
C5 0.047(2) 0.068(2) 0.046(2) -0.0059(18) 0.0174(17) 0.0035(19)
C6 0.067(2) 0.091(3) 0.050(2) -0.014(2) 0.025(2) -0.002(2)
C7 0.076(3) 0.134(4) 0.039(2) -0.003(2) 0.021(2) -0.004(2)
C8 0.078(3) 0.109(3) 0.050(2) 0.020(2) 0.024(2) 0.017(2)
C9 0.056(2) 0.079(2) 0.050(2) 0.0116(19) 0.019(2) 0.0155(19)
C10 0.062(3) 0.063(3) 0.061(3) -0.005(2) 0.023(2) 0.011(2)
C11 0.061(3) 0.047(2) 0.036(3) 0.0009(17) 0.019(3) -0.0018(19)
C12 0.046(3) 0.049(2) 0.033(3) 0.0002(17) 0.012(2) -0.0032(17)
C13 0.059(3) 0.069(2) 0.041(2) 0.0019(18) 0.021(3) 0.0060(19)
C14 0.051(3) 0.072(2) 0.056(3) 0.003(2) 0.023(3) 0.0060(19)
C15 0.049(3) 0.054(2) 0.044(3) 0.0024(18) 0.008(3) -0.0028(18)
C16 0.063(3) 0.065(2) 0.040(3) 0.0001(18) 0.018(3) -0.0072(19)
C17 0.052(3) 0.065(2) 0.041(3) -0.0039(18) 0.019(2) -0.0040(18)
N1 0.074(2) 0.081(2) 0.124(3) -0.018(2) 0.033(2) -0.0060(19)
N2 0.063(3) 0.077(2) 0.064(3) 0.0079(18) 0.012(3) -0.0013(18)
O1 0.0536(16) 0.0900(17) 0.0344(15) 0.0023(11) 0.0126(15) 0.0180(11)
O2 0.0557(15) 0.0933(18) 0.0556(16) 0.0006(12) 0.0277(14) 0.0104(13)
O3 0.0583(18) 0.149(3) 0.098(2) 0.0108(16) 0.0217(17) 0.0187(17)
O4 0.0870(19) 0.123(2) 0.0564(17) 0.0172(16) 0.0063(18) 0.0036(15)

loop_
_atom_type_symbol
_atom_type_description
_atom_type_scat_dispersion_real
_atom_type_scat_dispersion_imag
_atom_type_scat_source
C C 0.0033 0.0016 'International Tables Vol C Tables 4.2.6.8 and 6.1.1.4'
H H 0.0000 0.0000 'International Tables Vol C Tables 4.2.6.8 and 6.1.1.4'
N N 0.0061 0.0033 'International Tables Vol C Tables 4.2.6.8 and 6.1.1.4'
O O 0.0106 0.0060 'International Tables Vol C Tables 4.2.6.8 and 6.1.1.4'

loop_
_geom_angle_atom_site_label_1
_geom_angle_atom_site_label_2
_geom_angle_atom_site_label_3
_geom_angle
C10 C1 C2 111.9(3)
C10 C1 C9 109.1(3)
C2 C1 C9 110.2(2)
C10 C1 C5 111.1(2)
C2 C1 C5 102.9(2)
C9 C1 C5 111.5(2)
O1 C2 C3 109.7(2)
O1 C2 C1 106.2(2)
C3 C2 C1 104.1(2)
O1 C2 H2 112.1
C3 C2 H2 112.1
C1 C2 H2 112.1
C2 C3 C4 106.2(2)
C2 C3 H3A 110.5
C4 C3 H3A 110.5
C2 C3 H3B 110.5
C4 C3 H3B 110.5
H3A C3 H3B 108.7
C3 C4 C5 106.7(2)
C3 C4 H4A 110.4
C5 C4 H4A 110.4
C3 C4 H4B 110.4
C5 C4 H4B 110.4
H4A C4 H4B 108.6
C6 C5 C1 112.9(2)
C6 C5 C4 116.6(3)
C1 C5 C4 102.2(2)
C6 C5 H5 108.2
C1 C5 H5 108.2
C4 C5 H5 108.2
C5 C6 C7 113.6(3)
C5 C6 H6A 108.9
C7 C6 H6A 108.9
C5 C6 H6B 108.9
C7 C6 H6B 108.9
H6A C6 H6B 107.7
C8 C7 C6 110.7(3)
C8 C7 H7A 109.5
C6 C7 H7A 109.5
C8 C7 H7B 109.5
C6 C7 H7B 109.5
H7A C7 H7B 108.1
C9 C8 C7 111.3(3)
C9 C8 H8A 109.4
C7 C8 H8A 109.4
C9 C8 H8B 109.4
C7 C8 H8B 109.4
H8A C8 H8B 108.0
C8 C9 C1 112.0(2)
C8 C9 H9A 109.2
C1 C9 H9A 109.2
C8 C9 H9B 109.2
C1 C9 H9B 109.2
H9A C9 H9B 107.9
N1 C10 C1 178.5(4)
O2 C11 O1 123.6(3)
O2 C11 C12 125.3(3)
O1 C11 C12 111.0(3)
C17 C12 C13 119.7(3)
C17 C12 C11 117.5(4)
C13 C12 C11 122.7(4)
C14 C13 C12 120.0(3)
C14 C13 H13 120.0
C12 C13 H13 120.0
C15 C14 C13 118.9(3)
C15 C14 H14 120.6
C13 C14 H14 120.6
C16 C15 C14 122.6(3)
C16 C15 N2 119.2(4)
C14 C15 N2 118.3(4)
C15 C16 C17 118.0(3)
C15 C16 H16 121.0
C17 C16 H16 121.0
C12 C17 C16 120.8(3)
C12 C17 H17 119.6
C16 C17 H17 119.6
O3 N2 O4 124.3(3)
O3 N2 C15 117.6(3)
O4 N2 C15 118.1(4)
C11 O1 C2 117.8(2)

loop_
_geom_bond_atom_site_label_1
_geom_bond_atom_site_label_2
_geom_bond_distance
C1 C10 1.475(4)
C1 C2 1.529(4)
C1 C9 1.538(3)
C1 C5 1.545(4)
C2 O1 1.452(3)
C2 C3 1.510(4)
C2 H2 0.9800
C3 C4 1.540(4)
C3 H3A 0.9700
C3 H3B 0.9700
C4 C5 1.546(4)
C4 H4A 0.9700
C4 H4B 0.9700
C5 C6 1.516(4)
C5 H5 0.9800
C6 C7 1.524(4)
C6 H6A 0.9700
C6 H6B 0.9700
C7 C8 1.515(4)
C7 H7A 0.9700
C7 H7B 0.9700
C8 C9 1.509(3)
C8 H8A 0.9700
C8 H8B 0.9700
C9 H9A 0.9700
C9 H9B 0.9700
C10 N1 1.132(4)
C11 O2 1.199(3)
C11 O1 1.338(3)
C11 C12 1.491(4)
C12 C17 1.376(4)
C12 C13 1.380(4)
C13 C14 1.374(4)
C13 H13 0.9300
C14 C15 1.367(4)
C14 H14 0.9300
C15 C16 1.366(4)
C15 N2 1.476(4)
C16 C17 1.379(4)
C16 H16 0.9300
C17 H17 0.9300
N2 O3 1.218(3)
N2 O4 1.217(3)

loop_
_geom_torsion_atom_site_label_1
_geom_torsion_atom_site_label_2
_geom_torsion_atom_site_label_3
_geom_torsion_atom_site_label_4
_geom_torsion
C10 C1 C2 O1 45.0(3)
C9 C1 C2 O1 166.6(2)
C5 C1 C2 O1 -74.4(3)
C10 C1 C2 C3 160.8(2)
C9 C1 C2 C3 -77.6(3)
C5 C1 C2 C3 41.4(3)
O1 C2 C3 C4 87.1(3)
C1 C2 C3 C4 -26.2(3)
C2 C3 C4 C5 1.1(3)
C10 C1 C5 C6 74.2(3)
C2 C1 C5 C6 -165.9(2)
C9 C1 C5 C6 -47.8(3)
C10 C1 C5 C4 -159.8(2)
C2 C1 C5 C4 -39.8(3)
C9 C1 C5 C4 78.2(3)
C3 C4 C5 C6 147.5(2)
C3 C4 C5 C1 23.9(3)
C1 C5 C6 C7 49.2(4)
C4 C5 C6 C7 -68.7(3)
C5 C6 C7 C8 -53.5(4)
C6 C7 C8 C9 57.3(3)
C7 C8 C9 C1 -57.7(3)
C10 C1 C9 C8 -70.8(3)
C2 C1 C9 C8 165.9(3)
C5 C1 C9 C8 52.3(3)
C2 C1 C10 N1 179(100)
C9 C1 C10 N1 57(13)
C5 C1 C10 N1 -66(13)
O2 C11 C12 C17 -4.2(4)
O1 C11 C12 C17 176.4(2)
O2 C11 C12 C13 173.2(3)
O1 C11 C12 C13 -6.1(4)
C17 C12 C13 C14 0.9(4)
C11 C12 C13 C14 -176.5(3)
C12 C13 C14 C15 0.3(4)
C13 C14 C15 C16 -1.6(4)
C13 C14 C15 N2 178.5(3)
C14 C15 C16 C17 1.5(4)
N2 C15 C16 C17 -178.6(2)
C13 C12 C17 C16 -1.0(4)
C11 C12 C17 C16 176.5(2)
C15 C16 C17 C12 -0.2(4)
C16 C15 N2 O3 -180.0(3)
C14 C15 N2 O3 0.0(4)
C16 C15 N2 O4 1.3(4)
C14 C15 N2 O4 -178.8(3)
O2 C11 O1 C2 0.7(4)
C12 C11 O1 C2 -179.9(2)
C3 C2 O1 C11 94.9(3)
C1 C2 O1 C11 -153.2(2)
